data_9000397
loop_
_publ_author_name
'Okamura, F. P.'
'Ghose, S.'
'Ohashi, H.'

_publ_section_title
;
 Structure and crystal chemistry of calcium Tschermak's pyroxene, CaAlAlSiO6
;
_journal_name_full 'American Mineralogist'
_journal_page_first 549
_journal_page_last 557
_journal_volume 59
_journal_year 1974
_chemical_formula_sum 'Al2 Ca O6 Si'
_chemical_name_mineral Kushiroite
_space_group_IT_number 15
_symmetry_space_group_name_Hall '-C 2yc'
_symmetry_space_group_name_H-M 'C 1 2/c 1'
_cell_angle_alpha 90
_cell_angle_beta 106.06
_cell_angle_gamma 90
_cell_length_a 9.609
_cell_length_b 8.652
_cell_length_c 5.274
_cell_formula_units_Z 4
_cell_volume 421.353
_database_code_amcsd 0000406
_exptl_crystal_density_diffrn 3.438
_cod_original_formula_sum 'Si Al2 Ca O6'
_cod_database_code 9000397

loop_
_space_group_symop_operation_xyz
x,y,z
1/2+x,1/2+y,z
x,-y,1/2+z
1/2+x,1/2-y,1/2+z
-x,y,1/2-z
1/2-x,1/2+y,1/2-z
-x,-y,-z
1/2-x,1/2-y,-z

loop_
_atom_site_aniso_label
_atom_site_aniso_U_11
_atom_site_aniso_U_22
_atom_site_aniso_U_33
_atom_site_aniso_U_12
_atom_site_aniso_U_13
_atom_site_aniso_U_23
Si 0.00570 0.00561 0.00848 -0.00016 0.00154 -0.00044
Al 0.00570 0.00561 0.00848 -0.00016 0.00154 -0.00044
Al1 0.00674 0.00637 0.00916 0.00000 0.00052 0.00000
Ca2 0.00985 0.00683 0.01020 0.00000 0.00119 0.00000
O1 0.01045 0.00982 0.01090 0.00263 0.00289 0.00093
O2 0.01175 0.00842 0.01451 -0.00081 0.00330 -0.00020
O3 0.00786 0.01145 0.01232 0.00020 0.00218 0.00009

loop_
_atom_site_label
_atom_site_fract_x
_atom_site_fract_y
_atom_site_fract_z
_atom_site_occupancy
Si 0.28802 0.09693 0.21337 0.50000
Al 0.28802 0.09693 0.21337 0.50000
Al1 0.00000 0.90934 0.25000 1.00000
Ca2 0.00000 0.31117 0.25000 1.00000
O1 0.10519 0.08210 0.12264 1.00000
O2 0.36571 0.26707 0.30988 1.00000
O3 0.35524 0.01881 0.97977 1.00000

loop_
_cod_related_entry_id
_cod_related_entry_database
_cod_related_entry_code
1 AMCSD 0000406
